data_4340853
loop_
_publ_author_name
'Zhu, Jing'
'Wang, Changzheng'
'Luan, Fang'
'Liu, Tianqi'
'Yan, Pengfei'
'Li, Guangming'

_publ_section_title
;
 Local Coordination Geometry Perturbed \b-Diketone Dysprosium Single-Ion
 Magnets.
;
_journal_issue 17
_journal_name_full 'Inorganic chemistry'
_journal_page_first 8895
_journal_page_last 8901
_journal_paper_doi 10.1021/ic500501r
_journal_volume 53
_journal_year 2014
_chemical_formula_moiety 'C43 H26 Dy F9 N2 O6'
_chemical_formula_sum 'C43 H26 Dy F9 N2 O6'
_chemical_formula_weight 1000.16
_chemical_name_systematic
; 
 ? 
;
_space_group_IT_number 4
_symmetry_cell_setting monoclinic
_symmetry_space_group_name_Hall 'P 2yb'
_symmetry_space_group_name_H-M 'P 1 21 1'
_atom_sites_solution_hydrogens geom
_atom_sites_solution_primary direct
_atom_sites_solution_secondary difmap
_audit_creation_method SHELXL-97
_cell_angle_alpha 90.00
_cell_angle_beta 95.412(3)
_cell_angle_gamma 90.00
_cell_formula_units_Z 2
_cell_length_a 11.0539(4)
_cell_length_b 9.1328(3)
_cell_length_c 19.8252(8)
_cell_measurement_reflns_used 2366
_cell_measurement_temperature 293(2)
_cell_measurement_theta_max 29.1799
_cell_measurement_theta_min 3.0116
_cell_volume 1992.49(13)
_computing_cell_refinement
;
CrysAlisPro, Agilent Technologies,
Version 1.171.35.21 (release 20-01-2012 CrysAlis171 .NET)
(compiled Jan 23 2012,18:06:46)
;
_computing_data_collection
;
CrysAlisPro, Agilent Technologies,
Version 1.171.35.21 (release 20-01-2012 CrysAlis171 .NET)
(compiled Jan 23 2012,18:06:46)
;
_computing_data_reduction
;
CrysAlisPro, Agilent Technologies,
Version 1.171.35.21 (release 20-01-2012 CrysAlis171 .NET)
(compiled Jan 23 2012,18:06:46)
;
_computing_structure_refinement 'SHELXL-97 (Sheldrick, 1997)'
_computing_structure_solution 'SHELXS-97 (Sheldrick, 1990)'
_diffrn_ambient_temperature 293(2)
_diffrn_detector_area_resol_mean 16.1954
_diffrn_measured_fraction_theta_full 0.998
_diffrn_measured_fraction_theta_max 0.998
_diffrn_measurement_device_type 'Xcalibur, Eos'
_diffrn_measurement_method '\w scans'
_diffrn_radiation_monochromator graphite
_diffrn_radiation_source 'fine-focus sealed tube'
_diffrn_radiation_type MoK\a
_diffrn_radiation_wavelength 0.71073
_diffrn_reflns_av_R_equivalents 0.0314
_diffrn_reflns_av_sigmaI/netI 0.0629
_diffrn_reflns_limit_h_max 13
_diffrn_reflns_limit_h_min -13
_diffrn_reflns_limit_k_max 8
_diffrn_reflns_limit_k_min -10
_diffrn_reflns_limit_l_max 16
_diffrn_reflns_limit_l_min -23
_diffrn_reflns_number 8766
_diffrn_reflns_theta_full 24.99
_diffrn_reflns_theta_max 24.99
_diffrn_reflns_theta_min 3.02
_exptl_absorpt_coefficient_mu 1.968
_exptl_absorpt_correction_T_max 0.7567
_exptl_absorpt_correction_T_min 0.6943
_exptl_absorpt_correction_type multi-scan
_exptl_absorpt_process_details
;
CrysAlisPro, Agilent Technologies,
Version 1.171.35.21 (release 20-01-2012 CrysAlis171 .NET)
(compiled Jan 23 2012,18:06:46)
Empirical absorption correction using spherical harmonics,
 implemented in SCALE3 ABSPACK scaling algorithm.
;
_exptl_crystal_colour buff
_exptl_crystal_density_diffrn 1.667
_exptl_crystal_density_method 'not measured'
_exptl_crystal_description block
_exptl_crystal_F_000 986
_exptl_crystal_size_max 0.20
_exptl_crystal_size_mid 0.18
_exptl_crystal_size_min 0.15
_refine_diff_density_max 1.070
_refine_diff_density_min -0.497
_refine_diff_density_rms 0.083
_refine_ls_abs_structure_details 'Flack H D (1983), Acta Cryst. A39, 876-881'
_refine_ls_abs_structure_Flack -0.041(15)
_refine_ls_extinction_method none
_refine_ls_goodness_of_fit_ref 1.025
_refine_ls_hydrogen_treatment constr
_refine_ls_matrix_type full
_refine_ls_number_parameters 550
_refine_ls_number_reflns 5549
_refine_ls_number_restraints 1
_refine_ls_restrained_S_all 1.024
_refine_ls_R_factor_all 0.0527
_refine_ls_R_factor_gt 0.0427
_refine_ls_shift/su_max 0.001
_refine_ls_shift/su_mean 0.000
_refine_ls_structure_factor_coef Fsqd
_refine_ls_weighting_details 'calc w=1/[\s^2^(Fo^2^)+(0.0461P)^2^+0.6049P] where P=(Fo^2^+2Fc^2^)/3'
_refine_ls_weighting_scheme calc
_refine_ls_wR_factor_gt 0.0924
_refine_ls_wR_factor_ref 0.0992
_reflns_number_gt 4807
_reflns_number_total 5549
_reflns_threshold_expression >2sigma(I)
_cod_data_source_file ic500501r_si_002.cif
_cod_data_source_block zj-2
_cod_depositor_comments 'Adding full bibliography for 4340852--4340854.cif.'
_cod_original_sg_symbol_H-M 'P 21'
_cod_database_code 4340853

loop_
_symmetry_equiv_pos_as_xyz
'x, y, z'
'-x, y+1/2, -z'

loop_
_atom_site_label
_atom_site_type_symbol
_atom_site_fract_x
_atom_site_fract_y
_atom_site_fract_z
_atom_site_U_iso_or_equiv
_atom_site_adp_type
_atom_site_occupancy
_atom_site_symmetry_multiplicity
_atom_site_calc_flag
_atom_site_refinement_flags
C1 C 0.8442(10) 1.0052(15) 0.6425(9) 0.079(5) Uani 1 1 d .
C2 C 0.7688(8) 0.9164(10) 0.6879(5) 0.052(2) Uani 1 1 d .
C3 C 0.6476(8) 0.9428(9) 0.6884(5) 0.048(2) Uani 1 1 d .
C4 C 0.5733(8) 0.8480(10) 0.7237(4) 0.043(2) Uani 1 1 d .
C5 C 0.4462(7) 0.9049(10) 0.7142(5) 0.050(2) Uani 1 1 d .
C6 C 0.3440(9) 0.8452(12) 0.7364(5) 0.066(3) Uani 1 1 d .
H6 H 0.3468 0.7593 0.7617 0.080 Uiso 1 1 calc R
C7 C 0.2336(9) 0.9203(15) 0.7190(6) 0.080(4) Uani 1 1 d .
H7 H 0.1615 0.8835 0.7328 0.096 Uiso 1 1 calc R
C8 C 0.2321(10) 1.0475(14) 0.6816(7) 0.093(5) Uani 1 1 d .
H8 H 0.1585 1.0950 0.6704 0.111 Uiso 1 1 calc R
C9 C 0.3371(7) 1.106(2) 0.6604(5) 0.072(3) Uani 1 1 d .
H9 H 0.3351 1.1934 0.6361 0.086 Uiso 1 1 calc R
C10 C 0.4471(8) 1.0316(10) 0.6761(5) 0.054(3) Uani 1 1 d .
C11 C 0.5728(7) 1.0675(13) 0.6554(5) 0.057(3) Uani 1 1 d .
H11A H 0.5740 1.0667 0.6065 0.069 Uiso 1 1 calc R
H11B H 0.6011 1.1618 0.6730 0.069 Uiso 1 1 calc R
C12 C 1.0646(14) 0.504(2) 0.6145(7) 0.100(5) Uani 1 1 d .
C13 C 0.9345(9) 0.4979(10) 0.6379(6) 0.054(2) Uani 1 1 d .
C14 C 0.8342(9) 0.4588(11) 0.5945(5) 0.056(2) Uani 1 1 d .
C15 C 0.7156(9) 0.4627(10) 0.6153(5) 0.052(2) Uani 1 1 d .
C16 C 0.6297(10) 0.4048(11) 0.5611(5) 0.057(3) Uani 1 1 d .
C17 C 0.5087(14) 0.3837(16) 0.5581(8) 0.079(5) Uani 1 1 d .
H17 H 0.4653 0.4154 0.5934 0.094 Uiso 1 1 calc R
C18 C 0.4488(14) 0.3142(15) 0.5021(8) 0.096(5) Uani 1 1 d .
H18 H 0.3654 0.2987 0.4995 0.116 Uiso 1 1 calc R
C19 C 0.5176(18) 0.2667(18) 0.4483(9) 0.094(6) Uani 1 1 d .
H19 H 0.4784 0.2218 0.4102 0.113 Uiso 1 1 calc R
C20 C 0.6376(15) 0.2865(14) 0.4528(6) 0.091(4) Uani 1 1 d .
H20 H 0.6826 0.2520 0.4188 0.109 Uiso 1 1 calc R
C21 C 0.6944(12) 0.3582(13) 0.5078(5) 0.072(3) Uani 1 1 d .
C22 C 0.8273(11) 0.3928(14) 0.5235(5) 0.076(3) Uani 1 1 d .
H22A H 0.8546 0.4624 0.4912 0.091 Uiso 1 1 calc R
H22B H 0.8764 0.3048 0.5229 0.091 Uiso 1 1 calc R
C23 C 0.7199(12) 0.7891(18) 0.9849(7) 0.073(4) Uani 1 1 d .
C24 C 0.7977(8) 0.7335(11) 0.9303(5) 0.050(2) Uani 1 1 d .
C25 C 0.9216(8) 0.7554(11) 0.9392(4) 0.049(2) Uani 1 1 d .
C26 C 0.9989(7) 0.7050(9) 0.8906(4) 0.040(2) Uani 1 1 d .
C27 C 1.1256(8) 0.7357(11) 0.9162(5) 0.050(2) Uani 1 1 d .
C28 C 1.2297(8) 0.7069(13) 0.8865(5) 0.070(3) Uani 1 1 d .
H28 H 1.2282 0.6571 0.8455 0.084 Uiso 1 1 calc R
C29 C 1.3382(10) 0.7557(16) 0.9205(7) 0.093(4) Uani 1 1 d .
H29 H 1.4116 0.7377 0.9026 0.112 Uiso 1 1 calc R
C30 C 1.3368(11) 0.8308(16) 0.9809(6) 0.082(4) Uani 1 1 d .
H30 H 1.4098 0.8665 1.0017 0.099 Uiso 1 1 calc R
C31 C 1.2326(11) 0.8550(17) 1.0114(7) 0.074(4) Uani 1 1 d .
H31 H 1.2350 0.8988 1.0539 0.089 Uiso 1 1 calc R
C32 C 1.1252(9) 0.8128(11) 0.9775(5) 0.055(3) Uani 1 1 d .
C33 C 0.9959(16) 0.828(2) 0.9983(10) 0.068(3) Uani 1 1 d .
H33A H 0.9867 0.7783 1.0406 0.081 Uiso 1 1 calc R
H33B H 0.9736 0.9306 1.0025 0.081 Uiso 1 1 calc R
C34 C 0.5170(9) 0.4393(12) 0.8106(6) 0.076(3) Uani 1 1 d .
H34 H 0.4937 0.5359 0.8021 0.091 Uiso 1 1 calc R
C35 C 0.4279(10) 0.3407(15) 0.8256(7) 0.093(4) Uani 1 1 d .
H35 H 0.3469 0.3685 0.8247 0.111 Uiso 1 1 calc R
C36 C 0.4634(12) 0.2030(14) 0.8416(7) 0.087(4) Uani 1 1 d .
H36 H 0.4069 0.1349 0.8538 0.104 Uiso 1 1 calc R
C37 C 0.5828(10) 0.1628(12) 0.8399(5) 0.071(3) Uani 1 1 d .
H37 H 0.6070 0.0671 0.8499 0.086 Uiso 1 1 calc R
C38 C 0.6665(9) 0.2652(11) 0.8232(5) 0.056(3) Uani 1 1 d .
C39 C 0.7983(9) 0.2331(11) 0.8221(5) 0.055(2) Uani 1 1 d .
C40 C 0.8461(8) 0.091(2) 0.8337(5) 0.075(3) Uani 1 1 d .
H40 H 0.7957 0.0125 0.8422 0.090 Uiso 1 1 calc R
C41 C 0.9683(11) 0.0708(13) 0.8320(6) 0.080(4) Uani 1 1 d .
H41 H 1.0019 -0.0216 0.8404 0.096 Uiso 1 1 calc R
C42 C 1.0414(11) 0.1848(11) 0.8183(6) 0.076(3) Uani 1 1 d .
H42 H 1.1245 0.1710 0.8170 0.091 Uiso 1 1 calc R
C43 C 0.9895(9) 0.3225(11) 0.8062(5) 0.055(2) Uani 1 1 d .
H43 H 1.0394 0.4008 0.7972 0.066 Uiso 1 1 calc R
F1 F 0.9512(7) 0.9633(13) 0.6405(7) 0.194(6) Uani 1 1 d .
F2 F 0.8582(13) 1.1421(11) 0.6636(6) 0.174(6) Uani 1 1 d .
F3 F 0.7963(7) 1.0252(11) 0.5829(5) 0.138(4) Uani 1 1 d .
F4 F 1.1429(8) 0.516(2) 0.6575(6) 0.241(11) Uani 1 1 d .
F5 F 1.0723(9) 0.551(2) 0.5602(7) 0.230(10) Uani 1 1 d .
F6 F 1.0897(9) 0.3614(14) 0.5969(9) 0.207(6) Uani 1 1 d .
F7 F 0.6242(8) 0.7018(12) 0.9883(5) 0.140(3) Uani 1 1 d .
F8 F 0.7658(7) 0.7898(19) 1.0424(5) 0.213(7) Uani 1 1 d .
F9 F 0.6639(13) 0.9058(14) 0.9667(7) 0.212(7) Uani 1 1 d .
N1 N 0.6347(7) 0.4049(8) 0.8076(4) 0.052(2) Uani 1 1 d .
N2 N 0.8699(7) 0.3455(8) 0.8072(4) 0.0484(18) Uani 1 1 d .
O1 O 0.8305(5) 0.8161(7) 0.7197(4) 0.0556(17) Uani 1 1 d .
O2 O 0.6020(5) 0.7345(7) 0.7569(3) 0.0507(16) Uani 1 1 d .
O3 O 0.9323(5) 0.5392(6) 0.6985(3) 0.0523(17) Uani 1 1 d .
O4 O 0.6837(6) 0.5083(8) 0.6707(3) 0.0600(18) Uani 1 1 d .
O5 O 0.7400(5) 0.6730(7) 0.8787(3) 0.0576(18) Uani 1 1 d .
O6 O 0.9687(5) 0.6452(6) 0.8342(3) 0.0436(15) Uani 1 1 d .
Dy1 Dy 0.78383(3) 0.59699(8) 0.769965(16) 0.04011(12) Uani 1 1 d .

loop_
_atom_site_aniso_label
_atom_site_aniso_U_11
_atom_site_aniso_U_22
_atom_site_aniso_U_33
_atom_site_aniso_U_23
_atom_site_aniso_U_13
_atom_site_aniso_U_12
C1 0.039(6) 0.064(9) 0.129(13) 0.044(9) -0.023(7) -0.016(6)
C2 0.046(5) 0.038(5) 0.069(7) 0.008(5) -0.007(5) -0.008(4)
C3 0.051(5) 0.039(5) 0.054(6) 0.019(5) 0.002(4) -0.005(4)
C4 0.045(5) 0.051(6) 0.032(5) 0.007(4) -0.006(4) 0.007(4)
C5 0.036(5) 0.055(6) 0.058(6) 0.006(5) 0.006(4) 0.005(4)
C6 0.066(7) 0.076(8) 0.059(7) 0.023(6) 0.012(5) 0.011(6)
C7 0.054(7) 0.093(10) 0.096(10) 0.025(8) 0.020(6) 0.012(6)
C8 0.053(6) 0.118(15) 0.109(10) 0.027(8) 0.018(6) 0.030(7)
C9 0.052(5) 0.071(7) 0.092(7) 0.034(10) 0.004(5) 0.030(8)
C10 0.043(5) 0.057(6) 0.062(6) 0.004(5) 0.000(4) 0.004(4)
C11 0.048(4) 0.045(10) 0.077(6) 0.015(6) -0.004(4) -0.004(5)
C12 0.096(10) 0.162(14) 0.045(7) -0.002(8) 0.018(7) 0.086(10)
C13 0.052(6) 0.040(5) 0.071(7) 0.010(5) 0.008(5) -0.002(4)
C14 0.058(6) 0.067(7) 0.045(6) 0.008(5) 0.012(5) 0.006(5)
C15 0.070(7) 0.042(6) 0.042(6) 0.008(5) 0.000(5) -0.002(5)
C16 0.070(7) 0.048(6) 0.050(6) 0.019(5) -0.018(5) -0.009(5)
C17 0.091(10) 0.067(9) 0.071(10) 0.012(7) -0.030(8) -0.013(8)
C18 0.108(11) 0.081(10) 0.091(10) 0.026(9) -0.039(10) -0.031(8)
C19 0.131(15) 0.074(11) 0.069(11) 0.008(8) -0.035(11) -0.020(10)
C20 0.133(13) 0.082(9) 0.054(8) -0.008(7) -0.005(8) -0.003(9)
C21 0.102(9) 0.065(7) 0.046(6) 0.012(6) -0.006(6) -0.009(7)
C22 0.094(9) 0.078(8) 0.057(7) -0.002(6) 0.018(6) 0.007(7)
C23 0.049(7) 0.107(12) 0.066(9) 0.006(8) 0.023(7) 0.003(7)
C24 0.044(5) 0.063(6) 0.043(5) 0.004(5) 0.006(4) 0.011(5)
C25 0.046(5) 0.060(6) 0.039(5) -0.005(5) 0.002(4) 0.004(5)
C26 0.043(5) 0.028(4) 0.049(5) 0.007(4) -0.003(4) 0.006(4)
C27 0.042(5) 0.060(6) 0.046(5) 0.009(5) -0.001(4) 0.010(5)
C28 0.042(5) 0.113(9) 0.056(6) -0.011(6) 0.007(5) -0.007(6)
C29 0.051(7) 0.142(13) 0.086(9) -0.013(9) 0.007(6) 0.005(7)
C30 0.064(8) 0.124(11) 0.057(7) -0.016(8) -0.007(6) -0.022(8)
C31 0.057(8) 0.115(12) 0.049(7) 0.019(7) -0.001(6) -0.017(7)
C32 0.059(6) 0.059(6) 0.048(6) -0.016(5) 0.001(5) -0.013(5)
C33 0.052(5) 0.091(10) 0.059(5) -0.025(6) 0.002(4) 0.000(5)
C34 0.052(6) 0.057(7) 0.121(11) 0.014(7) 0.019(6) 0.010(5)
C35 0.053(7) 0.082(9) 0.146(13) 0.012(9) 0.024(7) -0.017(6)
C36 0.088(9) 0.072(9) 0.105(10) -0.004(8) 0.030(7) -0.035(7)
C37 0.084(8) 0.050(6) 0.082(8) 0.014(5) 0.013(6) -0.011(6)
C38 0.062(6) 0.054(7) 0.051(6) -0.007(5) 0.004(5) -0.006(5)
C39 0.072(7) 0.039(6) 0.053(6) -0.003(5) 0.002(5) 0.006(5)
C40 0.073(6) 0.050(5) 0.104(7) 0.007(13) 0.017(5) -0.005(11)
C41 0.104(9) 0.028(9) 0.107(9) 0.020(7) -0.002(7) 0.017(6)
C42 0.071(8) 0.053(7) 0.105(10) 0.023(7) 0.014(7) 0.028(6)
C43 0.055(6) 0.048(6) 0.060(6) 0.012(5) 0.001(5) 0.010(5)
F1 0.064(5) 0.204(12) 0.323(15) 0.173(11) 0.065(7) 0.031(6)
F2 0.284(15) 0.088(8) 0.158(10) 0.020(6) 0.069(9) -0.083(8)
F3 0.095(5) 0.212(12) 0.107(6) 0.050(6) 0.015(5) -0.058(6)
F4 0.066(5) 0.53(3) 0.134(9) -0.126(13) 0.032(5) -0.012(9)
F5 0.121(8) 0.38(3) 0.200(12) 0.136(15) 0.089(8) 0.029(11)
F6 0.106(8) 0.171(12) 0.36(2) -0.036(13) 0.098(10) 0.019(7)
F7 0.107(6) 0.194(10) 0.129(7) -0.014(7) 0.071(5) -0.004(6)
F8 0.072(6) 0.50(2) 0.066(6) -0.083(9) 0.017(4) 0.021(9)
F9 0.289(15) 0.177(11) 0.195(12) 0.054(9) 0.162(11) 0.150(11)
N1 0.053(5) 0.040(4) 0.064(6) 0.007(4) 0.003(4) -0.005(4)
N2 0.050(4) 0.041(4) 0.054(5) 0.021(4) 0.006(4) 0.007(4)
O1 0.040(3) 0.039(4) 0.087(5) 0.017(4) 0.002(3) 0.001(3)
O2 0.042(3) 0.051(4) 0.058(4) 0.013(4) -0.001(3) 0.007(3)
O3 0.051(4) 0.059(4) 0.045(4) -0.001(3) 0.001(3) 0.005(3)
O4 0.047(4) 0.078(5) 0.054(4) -0.005(4) 0.000(3) -0.009(3)
O5 0.047(3) 0.083(5) 0.042(4) -0.007(3) 0.000(3) -0.001(3)
O6 0.039(3) 0.046(4) 0.046(3) -0.014(3) 0.003(2) 0.002(2)
Dy1 0.03836(18) 0.0381(2) 0.0431(2) 0.0032(3) -0.00031(13) 0.0026(3)

loop_
_atom_type_symbol
_atom_type_description
_atom_type_scat_dispersion_real
_atom_type_scat_dispersion_imag
_atom_type_scat_source
C C 0.0033 0.0016 'International Tables Vol C Tables 4.2.6.8 and 6.1.1.4'
H H 0.0000 0.0000 'International Tables Vol C Tables 4.2.6.8 and 6.1.1.4'
N N 0.0061 0.0033 'International Tables Vol C Tables 4.2.6.8 and 6.1.1.4'
O O 0.0106 0.0060 'International Tables Vol C Tables 4.2.6.8 and 6.1.1.4'
Dy Dy -0.1892 4.4098 'International Tables Vol C Tables 4.2.6.8 and 6.1.1.4'
F F 0.0171 0.0103 'International Tables Vol C Tables 4.2.6.8 and 6.1.1.4'

loop_
_geom_angle_atom_site_label_1
_geom_angle_atom_site_label_2
_geom_angle_atom_site_label_3
_geom_angle
F1 C1 F3 109.3(16)
F1 C1 F2 102.5(12)
F3 C1 F2 100.7(12)
F1 C1 C2 115.5(10)
F3 C1 C2 115.3(9)
F2 C1 C2 111.8(15)
O1 C2 C3 127.2(9)
O1 C2 C1 112.3(8)
C3 C2 C1 120.3(8)
C2 C3 C4 120.7(8)
C2 C3 C11 128.7(8)
C4 C3 C11 110.6(8)
O2 C4 C3 129.2(8)
O2 C4 C5 123.0(8)
C3 C4 C5 107.8(8)
C6 C5 C10 124.0(8)
C6 C5 C4 128.2(9)
C10 C5 C4 107.8(8)
C5 C6 C7 116.7(10)
C5 C6 H6 121.6
C7 C6 H6 121.6
C8 C7 C6 120.4(10)
C8 C7 H7 119.8
C6 C7 H7 119.8
C7 C8 C9 121.6(11)
C7 C8 H8 119.2
C9 C8 H8 119.2
C8 C9 C10 118.7(13)
C8 C9 H9 120.7
C10 C9 H9 120.7
C5 C10 C9 118.5(10)
C5 C10 C11 112.4(8)
C9 C10 C11 129.0(10)
C3 C11 C10 101.3(8)
C3 C11 H11A 111.5
C10 C11 H11A 111.5
C3 C11 H11B 111.5
C10 C11 H11B 111.5
H11A C11 H11B 109.3
F4 C12 F5 122(2)
F4 C12 F6 96.7(13)
F5 C12 F6 94.6(14)
F4 C12 C13 115.6(11)
F5 C12 C13 116.0(12)
F6 C12 C13 104.6(15)
O3 C13 C14 125.7(9)
O3 C13 C12 111.9(9)
C14 C13 C12 122.2(11)
C13 C14 C15 121.5(9)
C13 C14 C22 130.0(10)
C15 C14 C22 108.2(9)
O4 C15 C14 127.5(9)
O4 C15 C16 123.1(10)
C14 C15 C16 109.4(9)
C17 C16 C21 120.0(11)
C17 C16 C15 131.0(12)
C21 C16 C15 108.8(10)
C16 C17 C18 119.7(17)
C16 C17 H17 120.1
C18 C17 H17 120.1
C17 C18 C19 119.1(16)
C17 C18 H18 120.5
C19 C18 H18 120.5
C20 C19 C18 120.3(15)
C20 C19 H19 119.9
C18 C19 H19 119.9
C19 C20 C21 119.7(15)
C19 C20 H20 120.2
C21 C20 H20 120.2
C20 C21 C16 121.2(12)
C20 C21 C22 129.0(13)
C16 C21 C22 109.7(9)
C21 C22 C14 103.7(9)
C21 C22 H22A 111.0
C14 C22 H22A 111.0
C21 C22 H22B 111.0
C14 C22 H22B 111.0
H22A C22 H22B 109.0
F8 C23 F9 114.6(16)
F8 C23 F7 102.8(13)
F9 C23 F7 98.5(12)
F8 C23 C24 117.2(12)
F9 C23 C24 111.7(12)
F7 C23 C24 109.8(12)
O5 C24 C25 125.5(8)
O5 C24 C23 115.9(9)
C25 C24 C23 118.5(9)
C24 C25 C26 121.2(8)
C24 C25 C33 128.4(10)
C26 C25 C33 110.3(9)
O6 C26 C25 127.9(7)
O6 C26 C27 123.5(8)
C25 C26 C27 108.5(8)
C28 C27 C32 122.7(9)
C28 C27 C26 128.9(9)
C32 C27 C26 108.3(8)
C27 C28 C29 116.8(10)
C27 C28 H28 121.6
C29 C28 H28 121.6
C30 C29 C28 119.9(11)
C30 C29 H29 120.0
C28 C29 H29 120.0
C31 C30 C29 122.9(11)
C31 C30 H30 118.6
C29 C30 H30 118.6
C32 C31 C30 117.8(13)
C32 C31 H31 121.1
C30 C31 H31 121.1
C31 C32 C27 119.6(10)
C31 C32 C33 129.3(11)
C27 C32 C33 111.0(10)
C25 C33 C32 101.7(12)
C25 C33 H33A 111.4
C32 C33 H33A 111.4
C25 C33 H33B 111.4
C32 C33 H33B 111.4
H33A C33 H33B 109.3
N1 C34 C35 124.5(10)
N1 C34 H34 117.7
C35 C34 H34 117.7
C36 C35 C34 117.4(11)
C36 C35 H35 121.3
C34 C35 H35 121.3
C35 C36 C37 120.3(10)
C35 C36 H36 119.9
C37 C36 H36 119.9
C36 C37 C38 119.5(11)
C36 C37 H37 120.3
C38 C37 H37 120.3
N1 C38 C37 122.0(9)
N1 C38 C39 114.6(9)
C37 C38 C39 123.4(10)
N2 C39 C40 121.2(9)
N2 C39 C38 116.7(8)
C40 C39 C38 122.0(9)
C41 C40 C39 118.2(14)
C41 C40 H40 120.9
C39 C40 H40 120.9
C42 C41 C40 120.7(13)
C42 C41 H41 119.7
C40 C41 H41 119.7
C41 C42 C43 118.8(10)
C41 C42 H42 120.6
C43 C42 H42 120.6
N2 C43 C42 122.0(10)
N2 C43 H43 119.0
C42 C43 H43 119.0
C34 N1 C38 116.2(8)
C34 N1 Dy1 120.2(6)
C38 N1 Dy1 123.5(6)
C43 N2 C39 119.0(8)
C43 N2 Dy1 118.4(6)
C39 N2 Dy1 122.4(6)
C2 O1 Dy1 134.8(5)
C4 O2 Dy1 132.0(6)
C13 O3 Dy1 136.4(6)
C15 O4 Dy1 135.2(6)
C24 O5 Dy1 136.7(6)
C26 O6 Dy1 135.0(5)
O4 Dy1 O1 92.6(2)
O4 Dy1 O3 73.2(2)
O1 Dy1 O3 74.7(2)
O4 Dy1 O6 148.3(2)
O1 Dy1 O6 81.6(2)
O3 Dy1 O6 75.2(2)
O4 Dy1 O5 139.3(2)
O1 Dy1 O5 102.3(2)
O3 Dy1 O5 147.2(2)
O6 Dy1 O5 72.06(19)
O4 Dy1 O2 76.0(2)
O1 Dy1 O2 73.4(2)
O3 Dy1 O2 134.0(2)
O6 Dy1 O2 130.4(2)
O5 Dy1 O2 72.4(2)
O4 Dy1 N1 74.8(3)
O1 Dy1 N1 153.1(2)
O3 Dy1 N1 122.1(2)
O6 Dy1 N1 121.4(2)
O5 Dy1 N1 75.1(2)
O2 Dy1 N1 80.3(2)
O4 Dy1 N2 93.8(2)
O1 Dy1 N2 143.7(2)
O3 Dy1 N2 73.1(2)
O6 Dy1 N2 74.4(2)
O5 Dy1 N2 95.9(2)
O2 Dy1 N2 142.7(2)
N1 Dy1 N2 62.3(2)

loop_
_geom_bond_atom_site_label_1
_geom_bond_atom_site_label_2
_geom_bond_distance
C1 F1 1.248(14)
C1 F3 1.261(15)
C1 F2 1.322(17)
C1 C2 1.518(16)
C2 O1 1.274(10)
C2 C3 1.362(12)
C3 C4 1.423(12)
C3 C11 1.519(14)
C4 O2 1.252(10)
C4 C5 1.493(11)
C5 C6 1.363(13)
C5 C10 1.382(12)
C6 C7 1.414(13)
C6 H6 0.9300
C7 C8 1.377(16)
C7 H7 0.9300
C8 C9 1.380(15)
C8 H8 0.9300
C9 C10 1.402(13)
C9 H9 0.9300
C10 C11 1.522(12)
C11 H11A 0.9700
C11 H11B 0.9700
C12 F4 1.159(15)
C12 F5 1.171(15)
C12 F6 1.387(19)
C12 C13 1.554(17)
C13 O3 1.261(11)
C13 C14 1.385(13)
C14 C15 1.411(13)
C14 C22 1.526(14)
C15 O4 1.257(11)
C15 C16 1.464(13)
C16 C17 1.347(18)
C16 C21 1.398(15)
C17 C18 1.392(19)
C17 H17 0.9300
C18 C19 1.43(2)
C18 H18 0.9300
C19 C20 1.33(2)
C19 H19 0.9300
C20 C21 1.371(16)
C20 H20 0.9300
C21 C22 1.507(15)
C22 H22A 0.9700
C22 H22B 0.9700
C23 F8 1.204(15)
C23 F9 1.268(16)
C23 F7 1.332(15)
C23 C24 1.532(16)
C24 O5 1.278(10)
C24 C25 1.378(11)
C25 C26 1.424(12)
C25 C33 1.520(19)
C26 O6 1.260(9)
C26 C27 1.471(11)
C27 C28 1.367(12)
C27 C32 1.406(13)
C28 C29 1.393(14)
C28 H28 0.9300
C29 C30 1.381(16)
C29 H29 0.9300
C30 C31 1.368(17)
C30 H30 0.9300
C31 C32 1.363(14)
C31 H31 0.9300
C32 C33 1.53(2)
C33 H33A 0.9700
C33 H33B 0.9700
C34 N1 1.346(12)
C34 C35 1.387(14)
C34 H34 0.9300
C35 C36 1.345(17)
C35 H35 0.9300
C36 C37 1.373(15)
C36 H36 0.9300
C37 C38 1.378(13)
C37 H37 0.9300
C38 N1 1.351(12)
C38 C39 1.488(13)
C39 N2 1.346(12)
C39 C40 1.42(2)
C40 C41 1.367(14)
C40 H40 0.9300
C41 C42 1.361(15)
C41 H41 0.9300
C42 C43 1.394(13)
C42 H42 0.9300
C43 N2 1.341(11)
C43 H43 0.9300
N1 Dy1 2.566(7)
N2 Dy1 2.567(7)
O1 Dy1 2.315(6)
O2 Dy1 2.363(6)
O3 Dy1 2.328(6)
O4 Dy1 2.311(6)
O5 Dy1 2.359(6)
O6 Dy1 2.346(5)
